data_1560838
loop_
_publ_author_name
'Dubskikh, Vadim A.'
'Lysova, Anna A.'
'Samsonenko, Denis G.'
'Lavrov, Alexander N.'
'Kovalenko, Konstantin A.'
'Dybtsev, Danil N.'
'Fedin, Vladimir P.'

_publ_section_title
;
 3D Metal-Organic Frameworks Based on Co(II) and Bithiophendicarboxylate:
 Synthesis, Crystal Structures, Gas Adsorption, and Magnetic Properties.
;
_journal_issue 5
_journal_name_full 'Molecules (Basel, Switzerland)'
_journal_page_first 1269
_journal_paper_doi 10.3390/molecules26051269
_journal_volume 26
_journal_year 2021
_chemical_formula_sum 'C48 H58 Co3 N6 O20 S6'
_chemical_formula_weight 1408.15
_space_group_crystal_system monoclinic
_space_group_IT_number 14
_space_group_name_Hall '-P 2ybc'
_space_group_name_H-M_alt 'P 1 21/c 1'
_atom_sites_solution_hydrogens geom
_atom_sites_solution_primary dual
_atom_sites_solution_secondary difmap
_audit_creation_method SHELXL-2018/3
_cell_angle_alpha 90
_cell_angle_beta 106.49(3)
_cell_angle_gamma 90
_cell_formula_units_Z 2
_cell_length_a 11.96(2)
_cell_length_b 25.867(8)
_cell_length_c 11.461(16)
_cell_measurement_reflns_used 12761
_cell_measurement_temperature 100(2)
_cell_measurement_theta_max 30.0
_cell_measurement_theta_min 2.5
_cell_volume 3400(7)
_computing_cell_refinement 'XDS (Kabsch, 2010)'
_computing_data_collection 'Marccd (Doyle, 2011)'
_computing_data_reduction 'XDS (Kabsch, 2010)'
_computing_molecular_graphics 'ShelXle (H\"ubschle, 2011)'
_computing_publication_material 'CIFTAB (Sheldrick, 2015)'
_computing_structure_refinement 'SHELXL-2018 (Sheldrick, 2015)'
_computing_structure_solution 'SHELXT-2018 (Sheldrick, 2015)'
_diffrn_ambient_temperature 100(2)
_diffrn_detector_area_resol_mean 12.4
_diffrn_measured_fraction_theta_full 0.960
_diffrn_measured_fraction_theta_max 0.850
_diffrn_measurement_device_type 'Rayonix SX-165 CCD'
_diffrn_measurement_method '\f scan'
_diffrn_radiation_monochromator 'Double Crystal Monochromator'
_diffrn_radiation_source synchrotron
_diffrn_radiation_type synchrotron
_diffrn_radiation_wavelength 0.79313
_diffrn_reflns_av_R_equivalents 0.0782
_diffrn_reflns_av_unetI/netI 0.0644
_diffrn_reflns_Laue_measured_fraction_full 0.960
_diffrn_reflns_Laue_measured_fraction_max 0.850
_diffrn_reflns_limit_h_max 14
_diffrn_reflns_limit_h_min -14
_diffrn_reflns_limit_k_max 33
_diffrn_reflns_limit_k_min -33
_diffrn_reflns_limit_l_max 15
_diffrn_reflns_limit_l_min -15
_diffrn_reflns_number 28176
_diffrn_reflns_point_group_measured_fraction_full 0.960
_diffrn_reflns_point_group_measured_fraction_max 0.850
_diffrn_reflns_theta_full 28.500
_diffrn_reflns_theta_max 32.413
_diffrn_reflns_theta_min 2.579
_diffrn_source synchrotron
_exptl_absorpt_coefficient_mu 1.309
_exptl_absorpt_correction_T_max 1.0000
_exptl_absorpt_correction_T_min 0.7164
_exptl_absorpt_correction_type multi-scan
_exptl_absorpt_process_details 'XDS (Kabsch, 2010)'
_exptl_crystal_colour red
_exptl_crystal_density_diffrn 1.376
_exptl_crystal_description block
_exptl_crystal_F_000 1450
_exptl_crystal_size_max 0.05
_exptl_crystal_size_mid 0.05
_exptl_crystal_size_min 0.02
_refine_diff_density_max 0.863
_refine_diff_density_min -0.875
_refine_diff_density_rms 0.101
_refine_ls_extinction_method none
_refine_ls_goodness_of_fit_ref 1.044
_refine_ls_hydrogen_treatment constr
_refine_ls_matrix_type full
_refine_ls_number_parameters 401
_refine_ls_number_reflns 7481
_refine_ls_number_restraints 319
_refine_ls_restrained_S_all 1.076
_refine_ls_R_factor_all 0.1170
_refine_ls_R_factor_gt 0.0762
_refine_ls_shift/su_max 0.001
_refine_ls_shift/su_mean 0.000
_refine_ls_structure_factor_coef Fsqd
_refine_ls_weighting_details 'w=1/[\s^2^(Fo^2^)+(0.1484P)^2^] where P=(Fo^2^+2Fc^2^)/3'
_refine_ls_weighting_scheme calc
_refine_ls_wR_factor_gt 0.2142
_refine_ls_wR_factor_ref 0.2365
_reflns_Friedel_coverage 0.000
_reflns_number_gt 4702
_reflns_number_total 7481
_reflns_threshold_expression 'I > 2\s(I)'
_cod_data_source_file 3.cif
_cod_data_source_block pz-2_sq
_cod_original_cell_volume 3400(8)
_cod_original_sg_symbol_H-M 'P 21/c'
_cod_database_code 1560838
_shelx_shelxl_version_number 2018/3
_shelx_space_group_comment
;
The symmetry employed for this shelxl refinement is uniquely defined
by the following loop, which should always be used as a source of
symmetry information in preference to the above space-group names.
They are only intended as comments.
;
_shelx_estimated_absorpt_t_min 0.937
_shelx_estimated_absorpt_t_max 0.974

loop_
_space_group_symop_operation_xyz
'x, y, z'
'-x, y+1/2, -z+1/2'
'-x, -y, -z'
'x, -y-1/2, z-1/2'

loop_
_atom_site_label
_atom_site_type_symbol
_atom_site_fract_x
_atom_site_fract_y
_atom_site_fract_z
_atom_site_U_iso_or_equiv
_atom_site_adp_type
_atom_site_occupancy
_atom_site_site_symmetry_order
_atom_site_calc_flag
_atom_site_refinement_flags_posn
_atom_site_refinement_flags_adp
_atom_site_refinement_flags_occupancy
_atom_site_disorder_assembly
_atom_site_disorder_group
Co1 Co 0.28005(7) 0.46852(2) 0.64189(6) 0.0500(2) Uani 1 1 d D . . . .
Co2 Co 0.500000 0.500000 0.500000 0.0401(2) Uani 1 2 d S . P . .
O11 O 0.1857(4) 0.47610(16) 0.4726(3) 0.0586(10) Uani 1 1 d . . . . .
O12 O 0.3330(4) 0.47978(13) 0.3819(3) 0.0492(9) Uani 1 1 d . . . . .
C11 C 0.2261(5) 0.47898(19) 0.3854(4) 0.0503(13) Uani 1 1 d . . . . .
C12 C 0.1288(5) 0.4816(2) 0.2705(4) 0.0545(13) Uani 1 1 d . . . . .
C13 C 0.0070(6) 0.4778(3) 0.2492(5) 0.0657(16) Uani 1 1 d . . . . .
H13 H -0.027489 0.469710 0.312127 0.079 Uiso 1 1 calc R U . . .
C14 C -0.0584(6) 0.4865(3) 0.1314(5) 0.0692(17) Uani 1 1 d . . . . .
H14 H -0.141130 0.486793 0.102609 0.083 Uiso 1 1 calc R U . . .
C15 C 0.0176(5) 0.4949(2) 0.0623(5) 0.0567(14) Uani 1 1 d . . . . .
S1 S 0.16770(13) 0.49408(6) 0.14388(12) 0.0570(4) Uani 1 1 d . . . . .
O21 O 0.3651(4) 0.40183(14) 0.6258(4) 0.0693(12) Uani 1 1 d . . . . .
O22 O 0.5300(4) 0.42670(12) 0.5735(3) 0.0542(9) Uani 1 1 d . . . . .
O23 O 0.5835(3) 0.02266(12) 0.8711(3) 0.0442(8) Uani 1 1 d . . . . .
O24 O 0.7434(4) 0.05078(15) 0.8236(4) 0.0651(11) Uani 1 1 d . . . . .
C201 C 0.4711(6) 0.39577(17) 0.6106(4) 0.0526(14) Uani 1 1 d . . . . .
C202 C 0.5186(6) 0.3428(2) 0.6413(6) 0.0748(16) Uani 1 1 d D U . . .
C203 C 0.6102(10) 0.3180(4) 0.5976(12) 0.091(3) Uani 0.681(18) 1 d D U P A 1
H203 H 0.651291 0.335289 0.549261 0.109 Uiso 0.681(18) 1 calc R U P A 1
C204 C 0.6302(11) 0.2671(4) 0.6343(12) 0.094(3) Uani 0.681(18) 1 d D U P A 1
H204 H 0.682914 0.244391 0.611875 0.112 Uiso 0.681(18) 1 calc R U P A 1
C23A C 0.6406(12) 0.3257(8) 0.659(2) 0.098(3) Uani 0.319(18) 1 d D U P A 2
H23A H 0.697552 0.347560 0.641071 0.117 Uiso 0.319(18) 1 calc R U P A 2
C24A C 0.6664(14) 0.2761(8) 0.702(2) 0.100(3) Uani 0.319(18) 1 d D U P A 2
H24A H 0.740190 0.259481 0.720177 0.120 Uiso 0.319(18) 1 calc R U P A 2
C205 C 0.5558(7) 0.2535(2) 0.7146(7) 0.0866(18) Uani 1 1 d D U . . .
C206 C 0.5531(7) 0.2025(2) 0.7635(7) 0.078(2) Uani 1 1 d . . . . .
C207 C 0.4590(7) 0.1805(2) 0.7940(7) 0.080(2) Uani 1 1 d . . . . .
H207 H 0.389801 0.198536 0.793761 0.096 Uiso 1 1 calc R U . . .
C208 C 0.4795(6) 0.1274(2) 0.8254(6) 0.0633(15) Uani 1 1 d . . . . .
H208 H 0.424365 0.105406 0.845786 0.076 Uiso 1 1 calc R U . . .
C209 C 0.5905(6) 0.11151(19) 0.8227(5) 0.0548(14) Uani 1 1 d . . . . .
C210 C 0.6435(5) 0.05910(19) 0.8403(4) 0.0505(13) Uani 1 1 d . . . . .
S21 S 0.4574(5) 0.30067(16) 0.7169(7) 0.0644(12) Uani 0.681(18) 1 d D U P A 1
S21A S 0.4425(7) 0.2955(3) 0.6857(13) 0.061(2) Uani 0.319(18) 1 d D U P A 2
S22 S 0.67009(16) 0.15999(5) 0.77785(17) 0.0703(5) Uani 1 1 d . . . . .
O1D O 0.3433(11) 0.4636(6) 0.8267(6) 0.077(3) Uani 0.547(6) 1 d D U P B 1
C11D C 0.4566(14) 0.4550(5) 0.8593(10) 0.086(3) Uani 0.547(6) 1 d D U P B 1
H11D H 0.503377 0.469209 0.812745 0.104 Uiso 0.547(6) 1 calc R U P B 1
N1D N 0.5060(11) 0.4264(4) 0.9572(10) 0.113(3) Uani 0.547(6) 1 d D U P B 1
C12D C 0.6282(13) 0.4160(7) 0.9986(13) 0.113(4) Uani 0.547(6) 1 d D U P B 1
H12A H 0.651288 0.410308 1.086748 0.170 Uiso 0.547(6) 1 calc R U P B 1
H12B H 0.671337 0.445559 0.979705 0.170 Uiso 0.547(6) 1 calc R U P B 1
H12C H 0.645837 0.385068 0.957766 0.170 Uiso 0.547(6) 1 calc R U P B 1
C13D C 0.4371(17) 0.4046(8) 1.0275(17) 0.130(3) Uani 0.547(6) 1 d D U P B 1
H13A H 0.425193 0.367712 1.008854 0.195 Uiso 0.547(6) 1 calc R U P B 1
H13B H 0.361382 0.422150 1.007973 0.195 Uiso 0.547(6) 1 calc R U P B 1
H13C H 0.477243 0.409012 1.114251 0.195 Uiso 0.547(6) 1 calc R U P B 1
O1B O 0.3757(14) 0.4607(8) 0.8202(8) 0.083(3) Uani 0.453(6) 1 d D U P B 2
C11B C 0.3588(12) 0.4152(7) 0.8640(14) 0.099(3) Uani 0.453(6) 1 d D U P B 2
H11B H 0.331422 0.387117 0.810046 0.119 Uiso 0.453(6) 1 calc R U P B 2
N1B N 0.3797(11) 0.4083(6) 0.9829(14) 0.123(3) Uani 0.453(6) 1 d D U P B 2
C12B C 0.3624(19) 0.3593(8) 1.031(2) 0.134(5) Uani 0.453(6) 1 d D U P B 2
H12D H 0.333665 0.364139 1.102375 0.201 Uiso 0.453(6) 1 calc R U P B 2
H12E H 0.436537 0.340439 1.055128 0.201 Uiso 0.453(6) 1 calc R U P B 2
H12F H 0.305189 0.339453 0.969114 0.201 Uiso 0.453(6) 1 calc R U P B 2
C13B C 0.422(2) 0.4494(7) 1.0664(17) 0.114(4) Uani 0.453(6) 1 d D U P B 2
H13D H 0.393483 0.444780 1.138080 0.171 Uiso 0.453(6) 1 calc R U P B 2
H13E H 0.393484 0.482426 1.027274 0.171 Uiso 0.453(6) 1 calc R U P B 2
H13F H 0.507174 0.449184 1.091402 0.171 Uiso 0.453(6) 1 calc R U P B 2
O2D O 0.1388(5) 0.4292(2) 0.6734(5) 0.0854(15) Uani 1 1 d . U . . .
C21D C 0.0451(11) 0.4217(4) 0.6162(11) 0.116(3) Uani 1 1 d . U . . .
H21D H 0.022421 0.435536 0.536151 0.140 Uiso 1 1 calc R U . . .
N2D N -0.0392(10) 0.3940(4) 0.6532(12) 0.140(3) Uani 1 1 d . U . . .
C22D C -0.1552(12) 0.3899(5) 0.5776(14) 0.160(4) Uani 1 1 d . U . . .
H22A H -0.174348 0.353443 0.558894 0.240 Uiso 1 1 calc R U . . .
H22B H -0.162873 0.408967 0.501783 0.240 Uiso 1 1 calc R U . . .
H22C H -0.208768 0.404492 0.619666 0.240 Uiso 1 1 calc R U . . .
C23D C -0.0158(13) 0.3761(5) 0.7741(15) 0.165(4) Uani 1 1 d . U . . .
H23B H -0.085485 0.380245 0.801944 0.248 Uiso 1 1 calc R U . . .
H23C H 0.048588 0.396079 0.826739 0.248 Uiso 1 1 calc R U . . .
H23D H 0.005912 0.339457 0.777449 0.248 Uiso 1 1 calc R U . . .

loop_
_atom_site_aniso_label
_atom_site_aniso_U_11
_atom_site_aniso_U_22
_atom_site_aniso_U_33
_atom_site_aniso_U_23
_atom_site_aniso_U_13
_atom_site_aniso_U_12
Co1 0.0778(6) 0.0331(3) 0.0376(3) -0.0004(2) 0.0141(3) -0.0038(3)
Co2 0.0633(6) 0.0254(4) 0.0257(4) 0.0018(3) 0.0031(3) 0.0003(3)
O11 0.066(3) 0.065(2) 0.0402(18) 0.0014(16) 0.0076(16) -0.0017(19)
O12 0.066(3) 0.0439(17) 0.0308(15) -0.0044(13) 0.0020(14) -0.0004(16)
C11 0.069(4) 0.040(2) 0.033(2) -0.0007(17) 0.001(2) -0.002(2)
C12 0.062(4) 0.058(3) 0.037(2) 0.003(2) 0.004(2) 0.002(3)
C13 0.062(4) 0.082(4) 0.042(3) 0.000(3) -0.002(2) 0.003(3)
C14 0.058(4) 0.094(5) 0.045(3) 0.002(3) -0.003(2) -0.005(3)
C15 0.054(3) 0.072(4) 0.038(3) 0.006(2) 0.003(2) 0.001(3)
S1 0.0573(9) 0.0681(9) 0.0384(6) 0.0015(5) 0.0022(5) -0.0006(6)
O21 0.093(3) 0.0329(18) 0.081(3) 0.0126(18) 0.023(2) 0.0066(18)
O22 0.084(3) 0.0309(16) 0.0456(18) 0.0124(13) 0.0158(18) 0.0071(16)
O23 0.067(2) 0.0300(15) 0.0319(14) 0.0028(11) 0.0074(14) 0.0014(14)
O24 0.091(3) 0.0392(19) 0.073(3) 0.0186(17) 0.036(2) 0.0132(19)
C201 0.084(4) 0.029(2) 0.038(2) 0.0038(17) 0.005(2) 0.002(2)
C202 0.105(4) 0.040(2) 0.087(4) 0.027(3) 0.039(3) 0.010(3)
C203 0.129(6) 0.056(4) 0.099(6) 0.035(4) 0.052(5) 0.018(4)
C204 0.129(6) 0.061(4) 0.104(6) 0.032(5) 0.053(5) 0.024(4)
C23A 0.128(6) 0.061(5) 0.111(6) 0.037(6) 0.044(6) 0.011(5)
C24A 0.127(6) 0.062(5) 0.114(6) 0.039(6) 0.041(6) 0.019(5)
C205 0.112(4) 0.049(3) 0.107(4) 0.035(3) 0.045(3) 0.017(3)
C206 0.107(6) 0.043(3) 0.093(5) 0.031(3) 0.042(4) 0.016(3)
C207 0.103(5) 0.048(3) 0.102(5) 0.038(3) 0.047(4) 0.027(3)
C208 0.085(4) 0.041(3) 0.068(4) 0.021(2) 0.030(3) 0.011(3)
C209 0.085(4) 0.034(2) 0.043(2) 0.0097(18) 0.013(2) 0.005(2)
C210 0.076(4) 0.039(2) 0.033(2) 0.0030(17) 0.011(2) 0.001(2)
S21 0.107(2) 0.0319(13) 0.060(3) 0.0127(13) 0.0329(19) 0.0091(13)
S21A 0.090(4) 0.029(2) 0.060(5) 0.009(2) 0.015(3) 0.006(2)
S22 0.0935(12) 0.0382(7) 0.0851(11) 0.0247(7) 0.0349(9) 0.0097(7)
O1D 0.098(5) 0.095(4) 0.039(3) 0.006(3) 0.022(3) -0.013(4)
C11D 0.104(5) 0.099(5) 0.054(4) 0.017(4) 0.019(4) -0.014(4)
N1D 0.123(5) 0.127(5) 0.081(4) 0.029(4) 0.015(4) -0.014(4)
C12D 0.126(8) 0.133(8) 0.069(6) 0.040(6) 0.008(6) -0.021(7)
C13D 0.138(6) 0.134(6) 0.099(5) 0.032(5) 0.004(5) -0.021(5)
O1B 0.101(6) 0.096(5) 0.051(4) 0.014(4) 0.022(4) -0.021(5)
C11B 0.116(5) 0.106(4) 0.066(4) 0.021(4) 0.012(4) -0.021(4)
N1B 0.135(5) 0.125(5) 0.092(5) 0.031(5) 0.005(4) -0.022(5)
C12B 0.146(8) 0.135(8) 0.100(7) 0.034(7) 0.001(7) -0.029(7)
C13B 0.129(6) 0.122(6) 0.081(6) 0.034(6) 0.012(6) -0.016(6)
O2D 0.110(4) 0.064(3) 0.092(4) -0.003(2) 0.043(3) -0.020(3)
C21D 0.140(6) 0.084(5) 0.128(6) 0.008(5) 0.043(5) -0.022(5)
N2D 0.151(6) 0.092(4) 0.172(7) 0.032(5) 0.036(5) -0.023(4)
C22D 0.163(9) 0.100(6) 0.186(9) 0.031(7) -0.002(8) 0.005(7)
C23D 0.178(9) 0.123(8) 0.177(10) 0.001(7) 0.022(8) -0.003(7)

loop_
_atom_type_symbol
_atom_type_description
_atom_type_scat_dispersion_real
_atom_type_scat_dispersion_imag
_atom_type_scat_source
C C 0.0046 0.0022 'International Tables Vol C Tables 4.2.6.8 and 6.1.1.4'
H H 0.0000 0.0000 'International Tables Vol C Tables 4.2.6.8 and 6.1.1.4'
N N 0.0087 0.0044 'International Tables Vol C Tables 4.2.6.8 and 6.1.1.4'
O O 0.0147 0.0080 'International Tables Vol C Tables 4.2.6.8 and 6.1.1.4'
S S 0.1503 0.1565 'International Tables Vol C Tables 4.2.6.8 and 6.1.1.4'
Co Co 0.3455 1.1930 'International Tables Vol C Tables 4.2.6.8 and 6.1.1.4'

loop_
_geom_angle_atom_site_label_1
_geom_angle_atom_site_label_2
_geom_angle_atom_site_label_3
_geom_angle
_geom_angle_site_symmetry_1
_geom_angle_site_symmetry_3
_geom_angle_publ_flag
O11 Co1 O21 99.06(19) . . ?
O11 Co1 O23 95.73(17) . 2_656 ?
O11 Co1 O24 90.81(18) . 2_656 ?
O11 Co1 C210 94.67(17) . 2_656 ?
O11 Co1 O1D 167.0(4) . . ?
O11 Co1 O1B 178.8(5) . . ?
O11 Co1 O2D 87.3(2) . . ?
O21 Co1 O23 97.73(19) . 2_656 ?
O21 Co1 O24 158.27(19) . 2_656 ?
O21 Co1 C210 128.3(2) . 2_656 ?
O21 Co1 O1D 89.6(4) . . ?
O21 Co1 O1B 81.6(6) . . ?
O21 Co1 O2D 93.0(2) . . ?
O23 Co1 O24 61.83(16) 2_656 2_656 ?
O23 Co1 C210 31.09(16) 2_656 2_656 ?
O24 Co1 C210 30.76(18) 2_656 2_656 ?
O1D Co1 O23 92.7(5) . 2_656 ?
O1D Co1 O24 84.4(4) . 2_656 ?
O1D Co1 C210 87.4(5) . 2_656 ?
O1D Co1 O2D 82.5(5) . . ?
O1B Co1 C210 85.6(6) . 2_656 ?
O1B Co1 O2D 91.7(6) . . ?
O2D Co1 O23 168.18(18) . 2_656 ?
O2D Co1 O24 106.8(2) . 2_656 ?
O2D Co1 C210 137.4(2) . 2_656 ?
O12 Co2 O12 180.0 . 3_666 ?
O22 Co2 O12 86.76(15) . 3_666 ?
O22 Co2 O12 86.76(15) 3_666 . ?
O22 Co2 O12 93.24(15) 3_666 3_666 ?
O22 Co2 O12 93.25(15) . . ?
O22 Co2 O22 180.0 . 3_666 ?
O22 Co2 O23 88.19(15) . 4_565 ?
O22 Co2 O23 88.19(15) 3_666 2_656 ?
O22 Co2 O23 91.81(15) . 2_656 ?
O22 Co2 O23 91.81(15) 3_666 4_565 ?
O23 Co2 O12 88.18(18) 2_656 . ?
O23 Co2 O12 88.18(18) 4_565 3_666 ?
O23 Co2 O12 91.82(18) 2_656 3_666 ?
O23 Co2 O12 91.82(18) 4_565 . ?
O23 Co2 O23 180.0 4_565 2_656 ?
C11 O11 Co1 124.2(4) . . ?
C11 O12 Co2 137.8(3) . . ?
O11 C11 O12 130.4(5) . . ?
O11 C11 C12 109.4(6) . . ?
O12 C11 C12 120.2(5) . . ?
C11 C12 S1 115.8(5) . . ?
C13 C12 C11 131.2(5) . . ?
C13 C12 S1 113.0(4) . . ?
C12 C13 H13 122.2 . . ?
C14 C13 C12 115.5(6) . . ?
C14 C13 H13 122.2 . . ?
C13 C14 H14 126.1 . . ?
C13 C14 C15 107.8(6) . . ?
C15 C14 H14 126.1 . . ?
C14 C15 C15 124.1(7) . 3_565 ?
C14 C15 S1 115.4(4) . . ?
C15 C15 S1 120.5(6) 3_565 . ?
C12 S1 C15 88.3(3) . . ?
C201 O21 Co1 128.9(3) . . ?
C201 O22 Co2 134.0(4) . . ?
Co2 O23 Co1 112.59(15) 2_646 2_646 ?
C210 O23 Co1 88.0(3) . 2_646 ?
C210 O23 Co2 144.2(3) . 2_646 ?
C210 O24 Co1 87.9(3) . 2_646 ?
O21 C201 C202 113.0(5) . . ?
O22 C201 O21 129.2(5) . . ?
O22 C201 C202 117.9(6) . . ?
C201 C202 S21 121.7(5) . . ?
C201 C202 S21A 122.5(6) . . ?
C203 C202 C201 126.2(6) . . ?
C203 C202 S21 111.5(5) . . ?
C23A C202 C201 127.1(10) . . ?
C23A C202 S21A 109.6(10) . . ?
C202 C203 H203 123.5 . . ?
C204 C203 C202 113.1(8) . . ?
C204 C203 H203 123.5 . . ?
C203 C204 H204 125.3 . . ?
C203 C204 C205 109.3(8) . . ?
C205 C204 H204 125.3 . . ?
C202 C23A H23A 122.0 . . ?
C24A C23A C202 115.9(16) . . ?
C24A C23A H23A 122.0 . . ?
C23A C24A H24A 126.7 . . ?
C23A C24A C205 106.6(15) . . ?
C205 C24A H24A 126.7 . . ?
C204 C205 S21 112.1(6) . . ?
C24A C205 S21A 114.4(9) . . ?
C206 C205 C204 122.7(7) . . ?
C206 C205 C24A 121.1(10) . . ?
C206 C205 S21 124.0(6) . . ?
C206 C205 S21A 124.0(6) . . ?
C205 C206 S22 120.5(6) . . ?
C207 C206 C205 125.7(6) . . ?
C207 C206 S22 113.6(4) . . ?
C206 C207 H207 124.3 . . ?
C206 C207 C208 111.4(6) . . ?
C208 C207 H207 124.3 . . ?
C207 C208 H208 124.0 . . ?
C209 C208 C207 112.1(6) . . ?
C209 C208 H208 124.0 . . ?
C208 C209 C210 129.5(5) . . ?
C208 C209 S22 113.4(4) . . ?
C210 C209 S22 116.8(5) . . ?
O23 C210 Co1 60.9(3) . 2_646 ?
O23 C210 C209 117.0(5) . . ?
O24 C210 Co1 61.3(3) . 2_646 ?
O24 C210 O23 122.1(5) . . ?
O24 C210 C209 120.9(5) . . ?
C209 C210 Co1 175.8(4) . 2_646 ?
C202 S21 C205 93.0(4) . . ?
C202 S21A C205 93.1(5) . . ?
C209 S22 C206 89.5(3) . . ?
C11D O1D Co1 110.7(8) . . ?
O1D C11D H11D 119.8 . . ?
O1D C11D N1D 120.4(14) . . ?
N1D C11D H11D 119.8 . . ?
C11D N1D C12D 123.4(13) . . ?
C11D N1D C13D 120.5(14) . . ?
C13D N1D C12D 116.1(12) . . ?
N1D C12D H12A 109.5 . . ?
N1D C12D H12B 109.5 . . ?
N1D C12D H12C 109.5 . . ?
H12A C12D H12B 109.5 . . ?
H12A C12D H12C 109.5 . . ?
H12B C12D H12C 109.5 . . ?
N1D C13D H13A 109.5 . . ?
N1D C13D H13B 109.5 . . ?
N1D C13D H13C 109.5 . . ?
H13A C13D H13B 109.5 . . ?
H13A C13D H13C 109.5 . . ?
H13B C13D H13C 109.5 . . ?
C11B O1B Co1 111.5(11) . . ?
O1B C11B H11B 119.8 . . ?
O1B C11B N1B 120.5(16) . . ?
N1B C11B H11B 119.8 . . ?
C11B N1B C12B 120.9(16) . . ?
C11B N1B C13B 121.2(16) . . ?
C12B N1B C13B 117.8(13) . . ?
N1B C12B H12D 109.5 . . ?
N1B C12B H12E 109.5 . . ?
N1B C12B H12F 109.5 . . ?
H12D C12B H12E 109.5 . . ?
H12D C12B H12F 109.5 . . ?
H12E C12B H12F 109.5 . . ?
N1B C13B H13D 109.5 . . ?
N1B C13B H13E 109.5 . . ?
N1B C13B H13F 109.5 . . ?
H13D C13B H13E 109.5 . . ?
H13D C13B H13F 109.5 . . ?
H13E C13B H13F 109.5 . . ?
C21D O2D Co1 133.9(7) . . ?
O2D C21D H21D 117.0 . . ?
O2D C21D N2D 126.0(12) . . ?
N2D C21D H21D 117.0 . . ?
C21D N2D C22D 121.3(12) . . ?
C21D N2D C23D 120.5(12) . . ?
C23D N2D C22D 117.6(12) . . ?
N2D C22D H22A 109.5 . . ?
N2D C22D H22B 109.5 . . ?
N2D C22D H22C 109.5 . . ?
H22A C22D H22B 109.5 . . ?
H22A C22D H22C 109.5 . . ?
H22B C22D H22C 109.5 . . ?
N2D C23D H23B 109.5 . . ?
N2D C23D H23C 109.5 . . ?
N2D C23D H23D 109.5 . . ?
H23B C23D H23C 109.5 . . ?
H23B C23D H23D 109.5 . . ?
H23C C23D H23D 109.5 . . ?

loop_
_geom_bond_atom_site_label_1
_geom_bond_atom_site_label_2
_geom_bond_distance
_geom_bond_site_symmetry_2
_geom_bond_publ_flag
Co1 O11 1.958(4) . ?
Co1 O21 2.037(4) . ?
Co1 O23 2.187(4) 2_656 ?
Co1 O24 2.197(4) 2_656 ?
Co1 C210 2.502(5) 2_656 ?
Co1 O1D 2.041(7) . ?
Co1 O1B 2.049(8) . ?
Co1 O2D 2.088(6) . ?
Co2 O12 2.136(5) . ?
Co2 O12 2.136(5) 3_666 ?
Co2 O22 2.064(3) . ?
Co2 O22 2.064(3) 3_666 ?
Co2 O23 2.089(4) 2_656 ?
Co2 O23 2.089(4) 4_565 ?
O11 C11 1.229(7) . ?
O12 C11 1.290(7) . ?
C11 C12 1.491(7) . ?
C12 C13 1.411(10) . ?
C12 S1 1.676(6) . ?
C13 H13 0.9500 . ?
C13 C14 1.373(8) . ?
C14 H14 0.9500 . ?
C14 C15 1.382(9) . ?
C15 C15 1.395(10) 3_565 ?
C15 S1 1.773(7) . ?
O21 C201 1.336(8) . ?
O22 C201 1.219(7) . ?
O23 C210 1.293(6) . ?
O24 C210 1.281(8) . ?
C201 C202 1.486(7) . ?
C202 C203 1.475(10) . ?
C202 C23A 1.484(12) . ?
C202 S21 1.684(7) . ?
C202 S21A 1.688(8) . ?
C203 H203 0.9500 . ?
C203 C204 1.382(11) . ?
C204 H204 0.9500 . ?
C204 C205 1.492(10) . ?
C23A H23A 0.9500 . ?
C23A C24A 1.379(13) . ?
C24A H24A 0.9500 . ?
C24A C205 1.489(12) . ?
C205 C206 1.437(8) . ?
C205 S21 1.700(7) . ?
C205 S21A 1.694(9) . ?
C206 C207 1.392(10) . ?
C206 S22 1.751(7) . ?
C207 H207 0.9500 . ?
C207 C208 1.422(7) . ?
C208 H208 0.9500 . ?
C208 C209 1.399(9) . ?
C209 C210 1.486(7) . ?
C209 S22 1.738(6) . ?
O1D C11D 1.318(18) . ?
C11D H11D 0.9500 . ?
C11D N1D 1.333(15) . ?
N1D C12D 1.429(14) . ?
N1D C13D 1.422(14) . ?
C12D H12A 0.9800 . ?
C12D H12B 0.9800 . ?
C12D H12C 0.9800 . ?
C13D H13A 0.9800 . ?
C13D H13B 0.9800 . ?
C13D H13C 0.9800 . ?
O1B C11B 1.318(19) . ?
C11B H11B 0.9500 . ?
C11B N1B 1.325(16) . ?
N1B C12B 1.422(14) . ?
N1B C13B 1.423(14) . ?
C12B H12D 0.9800 . ?
C12B H12E 0.9800 . ?
C12B H12F 0.9800 . ?
C13B H13D 0.9800 . ?
C13B H13E 0.9800 . ?
C13B H13F 0.9800 . ?
O2D C21D 1.144(12) . ?
C21D H21D 0.9500 . ?
C21D N2D 1.397(14) . ?
N2D C22D 1.416(15) . ?
N2D C23D 1.412(18) . ?
C22D H22A 0.9800 . ?
C22D H22B 0.9800 . ?
C22D H22C 0.9800 . ?
C23D H23B 0.9800 . ?
C23D H23C 0.9800 . ?
C23D H23D 0.9800 . ?
